data_7054053
loop_
_publ_author_name
'Chen, Kai-Jie'
'He, Chun-Ting'
'Liao, Pei-Qin'
'Wei, Yong-Sheng'
'Zhang, Peng-Xiang'
'Xue, Wei'
'Zhang, Wei-Xiong'
'Zhang, Jie-Peng'
'Chen, Xiao-Ming'

_publ_section_title
;
 A flexible, porous, cluster-based Zn-pyrazolate-dicarboxylate framework
 showing selective adsorption properties
;
_journal_issue 5
_journal_name_full 'New Journal of Chemistry'
_journal_page_first 2002
_journal_paper_doi 10.1039/c3nj00918a
_journal_volume 38
_journal_year 2014
_chemical_formula_sum 'C87.5 H81.5 N8.5 O26.5 Zn7'
_chemical_formula_weight 2133.70
_chemical_name_systematic
; 
 ? 
;
_space_group_IT_number 61
_symmetry_cell_setting orthorhombic
_symmetry_space_group_name_Hall '-P 2ac 2ab'
_symmetry_space_group_name_H-M 'P b c a'
_atom_sites_solution_hydrogens geom
_atom_sites_solution_primary direct
_atom_sites_solution_secondary difmap
_audit_creation_method SHELXL-97
_cell_angle_alpha 90.00
_cell_angle_beta 90.00
_cell_angle_gamma 90.00
_cell_formula_units_Z 4
_cell_length_a 21.66396(16)
_cell_length_b 23.95890(14)
_cell_length_c 18.11334(12)
_cell_measurement_temperature 150(2)
_cell_volume 9401.63(11)
_computing_structure_refinement 'SHELXL-97 (Sheldrick, 1997)'
_computing_structure_solution 'SHELXS-97 (Sheldrick, 1990)'
_diffrn_ambient_temperature 150(2)
_diffrn_measured_fraction_theta_full 0.981
_diffrn_measured_fraction_theta_max 0.981
_diffrn_measurement_device_type ccd
_diffrn_measurement_method '/w scan'
_diffrn_radiation_monochromator graphite
_diffrn_radiation_source 'fine-focus sealed tube'
_diffrn_radiation_type CuK\a
_diffrn_radiation_wavelength 1.54178
_diffrn_reflns_av_R_equivalents 0.0218
_diffrn_reflns_av_sigmaI/netI 0.0224
_diffrn_reflns_limit_h_max 24
_diffrn_reflns_limit_h_min -19
_diffrn_reflns_limit_k_max 27
_diffrn_reflns_limit_k_min -16
_diffrn_reflns_limit_l_max 20
_diffrn_reflns_limit_l_min -20
_diffrn_reflns_number 16824
_diffrn_reflns_theta_full 62.49
_diffrn_reflns_theta_max 62.49
_diffrn_reflns_theta_min 4.48
_exptl_absorpt_coefficient_mu 2.616
_exptl_absorpt_correction_T_max 0.7799
_exptl_absorpt_correction_T_min 0.5075
_exptl_absorpt_correction_type multi-scan
_exptl_absorpt_process_details sadabs
_exptl_crystal_colour colourless
_exptl_crystal_density_diffrn 1.507
_exptl_crystal_density_method 'not measured'
_exptl_crystal_description block
_exptl_crystal_F_000 4352
_exptl_crystal_size_max 0.30
_exptl_crystal_size_mid 0.20
_exptl_crystal_size_min 0.10
_platon_squeeze_details
;
Two and a half N,N-dimethylformamide and two water molecules 
were omitted through the squeeze routine. 
;
_refine_diff_density_max 0.747
_refine_diff_density_min -0.479
_refine_diff_density_rms 0.068
_refine_ls_extinction_method none
_refine_ls_goodness_of_fit_ref 1.042
_refine_ls_hydrogen_treatment constr
_refine_ls_matrix_type full
_refine_ls_number_parameters 520
_refine_ls_number_reflns 7349
_refine_ls_number_restraints 0
_refine_ls_restrained_S_all 1.042
_refine_ls_R_factor_all 0.0358
_refine_ls_R_factor_gt 0.0325
_refine_ls_shift/su_max 0.002
_refine_ls_shift/su_mean 0.000
_refine_ls_structure_factor_coef Fsqd
_refine_ls_weighting_details 'calc w=1/[\s^2^(Fo^2^)+(0.0655P)^2^+3.6564P] where P=(Fo^2^+2Fc^2^)/3'
_refine_ls_weighting_scheme calc
_refine_ls_wR_factor_gt 0.0995
_refine_ls_wR_factor_ref 0.1026
_reflns_number_gt 6587
_reflns_number_total 7349
_reflns_threshold_expression >2sigma(I)
_cod_data_source_file c3nj00918a.txt
_cod_data_source_block 1-150K
_cod_original_sg_symbol_H-M pbca
_cod_original_formula_sum 'C87.50 H81.50 N8.50 O26.50 Zn7'
_cod_database_code 7054053

loop_
_symmetry_equiv_pos_as_xyz
'x, y, z'
'-x+1/2, -y, z+1/2'
'-x, y+1/2, -z+1/2'
'x+1/2, -y+1/2, -z'
'-x, -y, -z'
'x-1/2, y, -z-1/2'
'x, -y-1/2, z-1/2'
'-x-1/2, y-1/2, z'

loop_
_atom_site_label
_atom_site_type_symbol
_atom_site_fract_x
_atom_site_fract_y
_atom_site_fract_z
_atom_site_U_iso_or_equiv
_atom_site_adp_type
_atom_site_occupancy
_atom_site_symmetry_multiplicity
_atom_site_calc_flag
_atom_site_refinement_flags
Zn1 Zn 0.568743(14) 0.587353(12) 0.884439(15) 0.01862(10) Uani 1 1 d .
Zn2 Zn 0.425805(14) 0.578985(12) 0.880641(15) 0.01790(10) Uani 1 1 d .
Zn3 Zn 0.507405(14) 0.475205(12) 0.835444(18) 0.02266(11) Uani 1 1 d .
Zn4 Zn 0.5000 0.5000 1.0000 0.02213(13) Uani 1 2 d S
C1 C 0.38371(11) 0.46519(10) 0.24287(13) 0.0250(5) Uani 1 1 d .
C2 C 0.34427(12) 0.46894(11) 0.31036(12) 0.0293(5) Uani 1 1 d .
C3 C 0.30246(12) 0.42712(13) 0.32874(14) 0.0371(6) Uani 1 1 d .
H3A H 0.2976 0.3958 0.2970 0.045 Uiso 1 1 calc R
C4 C 0.26772(13) 0.43060(15) 0.39298(14) 0.0447(7) Uani 1 1 d .
H4A H 0.2390 0.4021 0.4053 0.054 Uiso 1 1 calc R
C5 C 0.27568(12) 0.47619(14) 0.43866(14) 0.0427(7) Uani 1 1 d .
C6 C 0.31582(14) 0.51880(14) 0.42068(15) 0.0460(7) Uani 1 1 d .
H6A H 0.3197 0.5505 0.4518 0.055 Uiso 1 1 calc R
C7 C 0.35021(14) 0.51474(13) 0.35692(15) 0.0401(6) Uani 1 1 d .
H7A H 0.3784 0.5437 0.3446 0.048 Uiso 1 1 calc R
C8 C 0.27826(12) 0.48714(14) 0.56662(14) 0.0407(7) Uani 1 1 d .
C9 C 0.25832(13) 0.52538(15) 0.61800(14) 0.0436(7) Uani 1 1 d .
H9A H 0.2211 0.5456 0.6106 0.052 Uiso 1 1 calc R
C10 C 0.29370(13) 0.53391(13) 0.68101(14) 0.0383(6) Uani 1 1 d .
H10A H 0.2800 0.5596 0.7174 0.046 Uiso 1 1 calc R
C11 C 0.34843(12) 0.50565(11) 0.69153(13) 0.0293(5) Uani 1 1 d .
C12 C 0.36672(14) 0.46667(12) 0.63919(15) 0.0388(6) Uani 1 1 d .
H12A H 0.4038 0.4462 0.6463 0.047 Uiso 1 1 calc R
C13 C 0.33145(14) 0.45737(14) 0.57706(15) 0.0446(7) Uani 1 1 d .
H13A H 0.3440 0.4304 0.5416 0.054 Uiso 1 1 calc R
C14 C 0.38819(12) 0.51683(10) 0.75735(13) 0.0268(5) Uani 1 1 d .
C15 C 0.51403(14) 0.38678(11) 0.72879(15) 0.0355(6) Uani 1 1 d .
H15A H 0.5149 0.4186 0.6974 0.043 Uiso 1 1 calc R
C16 C 0.51460(15) 0.33472(12) 0.69726(15) 0.0401(7) Uani 1 1 d .
H16A H 0.5158 0.3311 0.6451 0.048 Uiso 1 1 calc R
C17 C 0.51337(12) 0.28723(11) 0.74158(15) 0.0307(6) Uani 1 1 d .
C18 C 0.51275(13) 0.29613(11) 0.81757(16) 0.0339(6) Uani 1 1 d .
H18A H 0.5129 0.2652 0.8505 0.041 Uiso 1 1 calc R
C19 C 0.51191(12) 0.35001(10) 0.84514(14) 0.0281(5) Uani 1 1 d .
H19A H 0.5110 0.3551 0.8971 0.034 Uiso 1 1 calc R
C20 C 0.51145(13) 0.23073(11) 0.70895(15) 0.0319(6) Uani 1 1 d .
C21 C 0.45919(13) 0.20291(11) 0.68391(18) 0.0420(7) Uani 1 1 d .
C22 C 0.39373(17) 0.22156(17) 0.6848(4) 0.099(2) Uani 1 1 d .
H22A H 0.3862 0.2469 0.7270 0.119 Uiso 1 1 calc R
H22B H 0.3657 0.1891 0.6892 0.119 Uiso 1 1 calc R
C23 C 0.3819(3) 0.2541(3) 0.6067(6) 0.192(5) Uani 1 1 d .
H23A H 0.3390 0.2673 0.6048 0.287 Uiso 1 1 calc R
H23B H 0.3895 0.2285 0.5655 0.287 Uiso 1 1 calc R
H23C H 0.4099 0.2861 0.6031 0.287 Uiso 1 1 calc R
C24 C 0.56032(13) 0.19511(11) 0.69328(16) 0.0373(6) Uani 1 1 d .
C25 C 0.62876(17) 0.20337(15) 0.7046(3) 0.0793(14) Uani 1 1 d .
H25A H 0.6512 0.1842 0.6642 0.095 Uiso 1 1 calc R
H25B H 0.6382 0.2437 0.7011 0.095 Uiso 1 1 calc R
C26 C 0.6517(3) 0.1822(2) 0.7759(4) 0.144(3) Uani 1 1 d .
H26A H 0.6962 0.1889 0.7794 0.217 Uiso 1 1 calc R
H26B H 0.6435 0.1421 0.7793 0.217 Uiso 1 1 calc R
H26C H 0.6305 0.2016 0.8162 0.217 Uiso 1 1 calc R
C27 C 0.39200(11) 0.40826(10) 0.96486(13) 0.0252(5) Uani 1 1 d .
C28 C 0.35254(12) 0.37921(10) 0.90818(14) 0.0296(5) Uani 1 1 d .
C29 C 0.36005(13) 0.39050(11) 0.83404(13) 0.0325(6) Uani 1 1 d .
H29A H 0.3899 0.4173 0.8192 0.039 Uiso 1 1 calc R
C30 C 0.32526(12) 0.36383(11) 0.78102(14) 0.0348(6) Uani 1 1 d .
H30A H 0.3310 0.3722 0.7302 0.042 Uiso 1 1 calc R
C31 C 0.28211(13) 0.32497(11) 0.80246(14) 0.0348(6) Uani 1 1 d .
C32 C 0.27401(18) 0.31224(16) 0.87525(18) 0.0618(11) Uani 1 1 d .
H32A H 0.2447 0.2848 0.8895 0.074 Uiso 1 1 calc R
C33 C 0.30910(16) 0.33971(15) 0.92870(16) 0.0560(9) Uani 1 1 d .
H33A H 0.3032 0.3313 0.9795 0.067 Uiso 1 1 calc R
C34 C 0.21722(12) 0.32739(11) 0.69681(14) 0.0301(5) Uani 1 1 d .
C35 C 0.19393(12) 0.37971(12) 0.71158(14) 0.0342(6) Uani 1 1 d .
H35A H 0.2004 0.3965 0.7584 0.041 Uiso 1 1 calc R
C36 C 0.16097(12) 0.40750(11) 0.65748(14) 0.0330(6) Uani 1 1 d .
H36A H 0.1442 0.4433 0.6679 0.040 Uiso 1 1 calc R
C37 C 0.15205(11) 0.38420(10) 0.58858(13) 0.0252(5) Uani 1 1 d .
C38 C 0.17723(13) 0.33198(11) 0.57401(15) 0.0363(6) Uani 1 1 d .
H38A H 0.1727 0.3159 0.5264 0.044 Uiso 1 1 calc R
C39 C 0.20903(14) 0.30309(11) 0.62858(16) 0.0403(7) Uani 1 1 d .
H39A H 0.2250 0.2669 0.6189 0.048 Uiso 1 1 calc R
C40 C 0.11419(11) 0.41418(9) 0.53171(12) 0.0219(5) Uani 1 1 d .
N1 N 0.51226(9) 0.39468(8) 0.80215(11) 0.0237(4) Uani 1 1 d .
N2 N 0.53807(10) 0.14897(8) 0.66110(11) 0.0269(4) Uani 1 1 d .
N3 N 0.47591(10) 0.15373(9) 0.65498(13) 0.0322(5) Uani 1 1 d .
O1 O 0.50010(6) 0.53672(6) 0.90343(9) 0.0170(3) Uani 1 1 d .
O2 O 0.24205(9) 0.47917(12) 0.50391(9) 0.0542(6) Uani 1 1 d .
O3 O 0.36840(8) 0.54971(7) 0.80607(9) 0.0300(4) Uani 1 1 d .
O4 O 0.43981(8) 0.49283(7) 0.75952(9) 0.0313(4) Uani 1 1 d .
O5 O 0.42713(8) 0.49963(7) 0.23799(9) 0.0326(4) Uani 1 1 d .
O6 O 0.37170(8) 0.42837(7) 0.19560(9) 0.0302(4) Uani 1 1 d .
O7 O 0.24778(9) 0.29592(9) 0.75015(9) 0.0419(5) Uani 1 1 d .
O8 O 0.37915(8) 0.39684(8) 1.03170(9) 0.0330(4) Uani 1 1 d .
O9 O 0.43491(7) 0.43956(7) 0.94425(9) 0.0254(4) Uani 1 1 d .
O10 O 0.07482(7) 0.44923(6) 0.55261(9) 0.0252(4) Uani 1 1 d .
O11 O 0.12330(8) 0.39940(7) 0.46546(8) 0.0267(4) Uani 1 1 d .

loop_
_atom_site_aniso_label
_atom_site_aniso_U_11
_atom_site_aniso_U_22
_atom_site_aniso_U_33
_atom_site_aniso_U_23
_atom_site_aniso_U_13
_atom_site_aniso_U_12
Zn1 0.02357(18) 0.01679(17) 0.01552(17) 0.00252(10) -0.00100(11) -0.00179(11)
Zn2 0.02395(18) 0.01581(17) 0.01395(17) 0.00159(10) 0.00080(11) 0.00163(11)
Zn3 0.03373(19) 0.01410(18) 0.02014(19) -0.00468(12) 0.00163(12) 0.00019(11)
Zn4 0.0375(3) 0.0182(2) 0.0107(2) 0.00437(16) -0.00011(15) 0.00079(16)
C1 0.0276(12) 0.0270(12) 0.0204(11) 0.0052(10) 0.0008(9) 0.0050(10)
C2 0.0295(13) 0.0441(15) 0.0142(11) 0.0002(10) -0.0002(10) 0.0028(11)
C3 0.0323(14) 0.0570(17) 0.0221(12) -0.0034(11) -0.0012(11) -0.0103(12)
C4 0.0325(15) 0.077(2) 0.0250(13) -0.0026(13) 0.0022(11) -0.0199(15)
C5 0.0271(13) 0.086(2) 0.0147(12) -0.0051(13) 0.0007(10) -0.0042(14)
C6 0.0511(17) 0.0623(19) 0.0248(14) -0.0128(13) 0.0038(13) 0.0003(15)
C7 0.0446(16) 0.0471(16) 0.0287(14) -0.0006(12) 0.0092(12) -0.0015(13)
C8 0.0311(14) 0.075(2) 0.0159(12) -0.0054(12) -0.0002(11) -0.0130(14)
C9 0.0284(14) 0.078(2) 0.0243(13) -0.0062(13) 0.0014(11) 0.0008(14)
C10 0.0362(15) 0.0559(17) 0.0229(13) -0.0076(12) 0.0020(11) 0.0007(13)
C11 0.0318(13) 0.0379(14) 0.0182(11) 0.0010(10) 0.0004(10) -0.0056(11)
C12 0.0458(16) 0.0437(16) 0.0269(13) -0.0064(12) -0.0064(12) 0.0014(13)
C13 0.0485(17) 0.0626(19) 0.0228(13) -0.0140(13) -0.0007(12) -0.0042(15)
C14 0.0344(13) 0.0280(12) 0.0181(11) 0.0001(10) -0.0006(10) -0.0070(11)
C15 0.0599(17) 0.0224(13) 0.0242(14) -0.0054(10) 0.0031(12) -0.0032(12)
C16 0.0715(19) 0.0261(14) 0.0225(13) -0.0085(11) 0.0033(13) -0.0026(13)
C17 0.0395(13) 0.0213(12) 0.0314(14) -0.0086(11) 0.0013(11) 0.0006(10)
C18 0.0539(16) 0.0177(12) 0.0302(14) -0.0016(10) -0.0006(12) 0.0011(11)
C19 0.0414(14) 0.0209(12) 0.0222(13) -0.0045(10) -0.0007(10) -0.0004(10)
C20 0.0465(15) 0.0187(12) 0.0306(14) -0.0077(11) 0.0018(11) -0.0020(10)
C21 0.0373(15) 0.0252(13) 0.0637(19) -0.0198(13) 0.0029(14) 0.0031(11)
C22 0.044(2) 0.052(2) 0.201(6) -0.069(3) -0.016(3) 0.0141(18)
C23 0.093(4) 0.102(5) 0.379(14) 0.008(7) -0.094(7) 0.022(4)
C24 0.0414(15) 0.0223(13) 0.0483(16) -0.0148(11) -0.0062(13) -0.0008(11)
C25 0.059(2) 0.0421(19) 0.137(4) -0.044(2) -0.042(2) 0.0063(16)
C26 0.119(5) 0.076(3) 0.238(8) -0.019(4) -0.104(5) 0.003(3)
C27 0.0293(12) 0.0237(11) 0.0227(12) 0.0003(9) -0.0057(10) -0.0016(10)
C28 0.0325(13) 0.0302(13) 0.0261(12) 0.0032(10) -0.0075(11) -0.0049(10)
C29 0.0367(14) 0.0339(14) 0.0270(13) 0.0071(10) -0.0058(11) -0.0114(11)
C30 0.0390(14) 0.0395(15) 0.0257(13) 0.0063(11) -0.0071(11) -0.0103(12)
C31 0.0420(15) 0.0321(13) 0.0302(13) 0.0063(11) -0.0178(12) -0.0088(12)
C32 0.073(2) 0.073(2) 0.0398(17) 0.0212(16) -0.0218(16) -0.049(2)
C33 0.064(2) 0.078(2) 0.0259(14) 0.0164(14) -0.0158(14) -0.0383(18)
C34 0.0325(13) 0.0318(13) 0.0259(12) 0.0053(10) -0.0118(11) -0.0073(11)
C35 0.0351(14) 0.0461(16) 0.0215(12) -0.0063(11) -0.0059(11) 0.0038(12)
C36 0.0337(14) 0.0370(14) 0.0282(13) -0.0092(11) -0.0057(11) 0.0080(11)
C37 0.0258(12) 0.0262(12) 0.0237(12) 0.0012(10) -0.0026(10) -0.0006(9)
C38 0.0495(16) 0.0328(14) 0.0266(13) -0.0068(10) -0.0125(12) 0.0101(12)
C39 0.0561(18) 0.0271(13) 0.0376(15) -0.0017(11) -0.0173(13) 0.0079(12)
C40 0.0238(11) 0.0221(11) 0.0199(12) 0.0002(9) -0.0003(9) -0.0004(9)
N1 0.0329(10) 0.0174(10) 0.0209(10) -0.0039(8) 0.0004(8) -0.0006(8)
N2 0.0302(11) 0.0198(10) 0.0307(11) -0.0081(8) 0.0003(9) -0.0005(8)
N3 0.0306(11) 0.0222(10) 0.0438(13) -0.0117(9) -0.0017(10) 0.0019(9)
O1 0.0246(8) 0.0141(7) 0.0122(7) 0.0007(6) -0.0002(5) 0.0004(5)
O2 0.0270(10) 0.1180(19) 0.0177(9) -0.0138(10) 0.0019(7) -0.0117(11)
O3 0.0311(9) 0.0369(9) 0.0220(8) -0.0056(7) -0.0030(7) 0.0014(7)
O4 0.0388(10) 0.0317(9) 0.0235(8) -0.0038(7) -0.0074(7) 0.0048(8)
O5 0.0452(10) 0.0279(9) 0.0247(9) -0.0027(7) 0.0092(8) -0.0033(8)
O6 0.0291(9) 0.0412(10) 0.0205(8) -0.0033(7) 0.0025(7) -0.0031(7)
O7 0.0585(13) 0.0299(10) 0.0374(11) 0.0090(7) -0.0271(10) -0.0118(8)
O8 0.0366(10) 0.0444(10) 0.0179(8) 0.0032(7) -0.0048(7) -0.0139(8)
O9 0.0332(9) 0.0236(8) 0.0195(8) 0.0004(6) -0.0047(7) -0.0070(7)
O10 0.0341(9) 0.0221(8) 0.0193(8) -0.0021(6) -0.0034(7) 0.0064(7)
O11 0.0301(9) 0.0330(9) 0.0170(8) -0.0014(7) -0.0031(7) 0.0067(7)

loop_
_atom_type_symbol
_atom_type_description
_atom_type_scat_dispersion_real
_atom_type_scat_dispersion_imag
_atom_type_scat_source
C C 0.0181 0.0091 'International Tables Vol C Tables 4.2.6.8 and 6.1.1.4'
H H 0.0000 0.0000 'International Tables Vol C Tables 4.2.6.8 and 6.1.1.4'
N N 0.0311 0.0180 'International Tables Vol C Tables 4.2.6.8 and 6.1.1.4'
O O 0.0492 0.0322 'International Tables Vol C Tables 4.2.6.8 and 6.1.1.4'
Zn Zn -1.5491 0.6778 'International Tables Vol C Tables 4.2.6.8 and 6.1.1.4'

loop_
_geom_angle_atom_site_label_1
_geom_angle_atom_site_label_2
_geom_angle_atom_site_label_3
_geom_angle
_geom_angle_site_symmetry_1
_geom_angle_site_symmetry_3
O8 Zn1 O1 115.43(7) 5_667 .
O8 Zn1 O6 103.46(7) 5_667 5_666
O1 Zn1 O6 120.57(7) . 5_666
O8 Zn1 N3 114.15(9) 5_667 3_656
O1 Zn1 N3 100.92(8) . 3_656
O6 Zn1 N3 101.89(9) 5_666 3_656
O8 Zn1 Zn2 127.85(5) 5_667 .
O1 Zn1 Zn2 37.14(4) . .
O6 Zn1 Zn2 128.50(5) 5_666 .
N3 Zn1 Zn2 63.86(6) 3_656 .
O8 Zn1 Zn3 129.84(6) 5_667 .
O1 Zn1 Zn3 36.01(5) . .
O6 Zn1 Zn3 84.58(5) 5_666 .
N3 Zn1 Zn3 112.19(7) 3_656 .
Zn2 Zn1 Zn3 60.930(9) . .
O11 Zn2 O1 115.13(7) 2_565 .
O11 Zn2 O3 107.02(7) 2_565 .
O1 Zn2 O3 118.91(7) . .
O11 Zn2 N2 106.89(8) 2_565 3_656
O1 Zn2 N2 101.12(7) . 3_656
O3 Zn2 N2 106.69(8) . 3_656
O11 Zn2 Zn1 120.83(5) 2_565 .
O1 Zn2 Zn1 37.22(4) . .
O3 Zn2 Zn1 132.03(5) . .
N2 Zn2 Zn1 64.12(6) 3_656 .
O11 Zn2 Zn3 136.27(5) 2_565 .
O1 Zn2 Zn3 35.16(5) . .
O3 Zn2 Zn3 83.98(5) . .
N2 Zn2 Zn3 110.07(6) 3_656 .
Zn1 Zn2 Zn3 59.884(9) . .
O1 Zn3 N1 157.46(8) . .
O1 Zn3 O5 104.37(7) . 5_666
N1 Zn3 O5 92.95(8) . 5_666
O1 Zn3 O4 102.25(6) . .
N1 Zn3 O4 91.92(8) . .
O5 Zn3 O4 89.90(8) 5_666 .
O1 Zn3 Zn4 38.79(5) . .
N1 Zn3 Zn4 118.72(6) . .
O5 Zn3 Zn4 128.23(5) 5_666 .
O4 Zn3 Zn4 125.34(5) . .
O1 Zn3 Zn1 36.50(4) . .
N1 Zn3 Zn1 151.85(6) . .
O5 Zn3 Zn1 68.58(5) 5_666 .
O4 Zn3 Zn1 108.46(5) . .
Zn4 Zn3 Zn1 64.952(8) . .
O1 Zn3 Zn2 35.55(4) . .
N1 Zn3 Zn2 148.94(6) . .
O5 Zn3 Zn2 109.03(5) 5_666 .
O4 Zn3 Zn2 67.20(5) . .
Zn4 Zn3 Zn2 64.090(8) . .
Zn1 Zn3 Zn2 59.186(10) . .
O1 Zn4 O1 180.0 5_667 .
O1 Zn4 O10 97.87(6) 5_667 6_657
O1 Zn4 O10 82.13(6) . 6_657
O1 Zn4 O10 82.13(6) 5_667 2_565
O1 Zn4 O10 97.87(6) . 2_565
O10 Zn4 O10 180.0 6_657 2_565
O1 Zn4 O9 96.35(6) 5_667 .
O1 Zn4 O9 83.65(6) . .
O10 Zn4 O9 85.03(6) 6_657 .
O10 Zn4 O9 94.97(6) 2_565 .
O1 Zn4 O9 83.65(6) 5_667 5_667
O1 Zn4 O9 96.35(6) . 5_667
O10 Zn4 O9 94.97(6) 6_657 5_667
O10 Zn4 O9 85.03(6) 2_565 5_667
O9 Zn4 O9 180.00(6) . 5_667
O1 Zn4 Zn3 141.93(5) 5_667 .
O1 Zn4 Zn3 38.07(4) . .
O10 Zn4 Zn3 55.88(4) 6_657 .
O10 Zn4 Zn3 124.12(4) 2_565 .
O9 Zn4 Zn3 58.00(4) . .
O9 Zn4 Zn3 122.00(4) 5_667 .
O1 Zn4 Zn3 38.07(5) 5_667 5_667
O1 Zn4 Zn3 141.93(5) . 5_667
O10 Zn4 Zn3 124.12(4) 6_657 5_667
O10 Zn4 Zn3 55.88(4) 2_565 5_667
O9 Zn4 Zn3 122.00(4) . 5_667
O9 Zn4 Zn3 58.00(4) 5_667 5_667
Zn3 Zn4 Zn3 180.0 . 5_667
O5 C1 O6 124.7(2) . .
O5 C1 C2 116.6(2) . .
O6 C1 C2 118.8(2) . .
C7 C2 C3 118.9(2) . .
C7 C2 C1 119.4(2) . .
C3 C2 C1 121.7(2) . .
C4 C3 C2 120.7(3) . .
C4 C3 H3A 119.7 . .
C2 C3 H3A 119.7 . .
C5 C4 C3 118.8(3) . .
C5 C4 H4A 120.6 . .
C3 C4 H4A 120.6 . .
C6 C5 C4 121.5(2) . .
C6 C5 O2 119.5(3) . .
C4 C5 O2 119.0(3) . .
C7 C6 C5 119.1(3) . .
C7 C6 H6A 120.4 . .
C5 C6 H6A 120.4 . .
C6 C7 C2 120.9(3) . .
C6 C7 H7A 119.5 . .
C2 C7 H7A 119.5 . .
C13 C8 C9 121.2(2) . .
C13 C8 O2 121.0(3) . .
C9 C8 O2 117.8(3) . .
C8 C9 C10 118.7(3) . .
C8 C9 H9A 120.6 . .
C10 C9 H9A 120.6 . .
C11 C10 C9 121.0(3) . .
C11 C10 H10A 119.5 . .
C9 C10 H10A 119.5 . .
C10 C11 C12 118.8(2) . .
C10 C11 C14 121.2(2) . .
C12 C11 C14 120.0(2) . .
C13 C12 C11 120.5(3) . .
C13 C12 H12A 119.7 . .
C11 C12 H12A 119.7 . .
C8 C13 C12 119.7(3) . .
C8 C13 H13A 120.1 . .
C12 C13 H13A 120.1 . .
O4 C14 O3 124.6(2) . .
O4 C14 C11 117.1(2) . .
O3 C14 C11 118.4(2) . .
N1 C15 C16 122.7(3) . .
N1 C15 H15A 118.6 . .
C16 C15 H15A 118.6 . .
C15 C16 C17 120.2(3) . .
C15 C16 H16A 119.9 . .
C17 C16 H16A 119.9 . .
C16 C17 C18 116.4(2) . .
C16 C17 C20 121.2(2) . .
C18 C17 C20 122.4(3) . .
C19 C18 C17 120.0(3) . .
C19 C18 H18A 120.0 . .
C17 C18 H18A 120.0 . .
N1 C19 C18 122.8(2) . .
N1 C19 H19A 118.6 . .
C18 C19 H19A 118.6 . .
C24 C20 C21 105.0(2) . .
C24 C20 C17 128.5(3) . .
C21 C20 C17 126.3(3) . .
N3 C21 C20 109.2(2) . .
N3 C21 C22 121.8(3) . .
C20 C21 C22 129.0(3) . .
C21 C22 C23 106.5(5) . .
C21 C22 H22A 110.4 . .
C23 C22 H22A 110.4 . .
C21 C22 H22B 110.4 . .
C23 C22 H22B 110.4 . .
H22A C22 H22B 108.6 . .
C22 C23 H23A 109.5 . .
C22 C23 H23B 109.5 . .
H23A C23 H23B 109.5 . .
C22 C23 H23C 109.5 . .
H23A C23 H23C 109.5 . .
H23B C23 H23C 109.5 . .
N2 C24 C20 108.8(2) . .
N2 C24 C25 121.4(2) . .
C20 C24 C25 129.8(2) . .
C26 C25 C24 113.9(4) . .
C26 C25 H25A 108.8 . .
C24 C25 H25A 108.8 . .
C26 C25 H25B 108.8 . .
C24 C25 H25B 108.8 . .
H25A C25 H25B 107.7 . .
C25 C26 H26A 109.5 . .
C25 C26 H26B 109.5 . .
H26A C26 H26B 109.5 . .
C25 C26 H26C 109.5 . .
H26A C26 H26C 109.5 . .
H26B C26 H26C 109.5 . .
O9 C27 O8 125.1(2) . .
O9 C27 C28 119.7(2) . .
O8 C27 C28 115.1(2) . .
C29 C28 C33 118.4(2) . .
C29 C28 C27 120.4(2) . .
C33 C28 C27 121.2(2) . .
C30 C29 C28 121.5(2) . .
C30 C29 H29A 119.2 . .
C28 C29 H29A 119.2 . .
C31 C30 C29 119.3(2) . .
C31 C30 H30A 120.4 . .
C29 C30 H30A 120.4 . .
C32 C31 C30 120.8(2) . .
C32 C31 O7 118.5(2) . .
C30 C31 O7 120.6(2) . .
C31 C32 C33 119.7(3) . .
C31 C32 H32A 120.2 . .
C33 C32 H32A 120.2 . .
C28 C33 C32 120.4(3) . .
C28 C33 H33A 119.8 . .
C32 C33 H33A 119.8 . .
C35 C34 C39 120.8(2) . .
C35 C34 O7 122.1(2) . .
C39 C34 O7 117.0(2) . .
C34 C35 C36 119.3(2) . .
C34 C35 H35A 120.3 . .
C36 C35 H35A 120.3 . .
C37 C36 C35 121.2(2) . .
C37 C36 H36A 119.4 . .
C35 C36 H36A 119.4 . .
C36 C37 C38 118.7(2) . .
C36 C37 C40 120.2(2) . .
C38 C37 C40 121.0(2) . .
C39 C38 C37 120.5(2) . .
C39 C38 H38A 119.7 . .
C37 C38 H38A 119.7 . .
C34 C39 C38 119.4(3) . .
C34 C39 H39A 120.3 . .
C38 C39 H39A 120.3 . .
O10 C40 O11 125.3(2) . .
O10 C40 C37 119.0(2) . .
O11 C40 C37 115.6(2) . .
C19 N1 C15 117.9(2) . .
C19 N1 Zn3 126.52(17) . .
C15 N1 Zn3 115.50(17) . .
C24 N2 N3 108.88(19) . .
C24 N2 Zn2 135.71(18) . 3_646
N3 N2 Zn2 115.37(13) . 3_646
C21 N3 N2 108.1(2) . .
C21 N3 Zn1 135.3(2) . 3_646
N2 N3 Zn1 116.37(14) . 3_646
Zn3 O1 Zn2 109.29(7) . .
Zn3 O1 Zn1 107.49(7) . .
Zn2 O1 Zn1 105.64(7) . .
Zn3 O1 Zn4 103.14(7) . .
Zn2 O1 Zn4 114.99(7) . .
Zn1 O1 Zn4 115.98(7) . .
C5 O2 C8 113.9(2) . .
C14 O3 Zn2 119.33(16) . .
C14 O4 Zn3 138.50(16) . .
C1 O5 Zn3 139.76(16) . 5_666
C1 O6 Zn1 119.89(15) . 5_666
C31 O7 C34 117.1(2) . .
C27 O8 Zn1 125.36(16) . 5_667
C27 O9 Zn4 135.59(15) . .
C40 O10 Zn4 136.62(15) . 2_564
C40 O11 Zn2 126.19(15) . 2_564

loop_
_geom_bond_atom_site_label_1
_geom_bond_atom_site_label_2
_geom_bond_distance
_geom_bond_site_symmetry_2
Zn1 O8 1.9301(16) 5_667
Zn1 O1 1.9498(14) .
Zn1 O6 1.9770(17) 5_666
Zn1 N3 1.994(2) 3_656
Zn1 Zn2 3.1039(4) .
Zn1 Zn3 3.1262(4) .
Zn2 O11 1.9392(16) 2_565
Zn2 O1 1.9459(14) .
Zn2 O3 1.9655(17) .
Zn2 N2 1.9989(19) 3_656
Zn2 Zn3 3.1588(4) .
Zn3 O1 1.9270(16) .
Zn3 N1 2.0242(19) .
Zn3 O5 2.0358(17) 5_666
Zn3 O4 2.0529(17) .
Zn3 Zn4 3.0435(3) .
Zn4 O1 1.9580(16) 5_667
Zn4 O1 1.9580(16) .
Zn4 O10 2.2394(15) 6_657
Zn4 O10 2.2394(15) 2_565
Zn4 O9 2.2594(15) .
Zn4 O9 2.2594(15) 5_667
Zn4 Zn3 3.0435(3) 5_667
C1 O5 1.254(3) .
C1 O6 1.257(3) .
C1 C2 1.494(3) .
C2 C7 1.390(4) .
C2 C3 1.391(4) .
C3 C4 1.388(4) .
C3 H3A 0.9500 .
C4 C5 1.381(4) .
C4 H4A 0.9500 .
C5 C6 1.380(4) .
C5 O2 1.390(3) .
C6 C7 1.378(4) .
C6 H6A 0.9500 .
C7 H7A 0.9500 .
C8 C13 1.368(4) .
C8 C9 1.376(4) .
C8 O2 1.394(3) .
C9 C10 1.390(4) .
C9 H9A 0.9500 .
C10 C11 1.379(4) .
C10 H10A 0.9500 .
C11 C12 1.389(4) .
C11 C14 1.495(3) .
C12 C13 1.378(4) .
C12 H12A 0.9500 .
C13 H13A 0.9500 .
C14 O4 1.258(3) .
C14 O3 1.258(3) .
C15 N1 1.343(3) .
C15 C16 1.372(4) .
C15 H15A 0.9500 .
C16 C17 1.393(4) .
C16 H16A 0.9500 .
C17 C18 1.393(4) .
C17 C20 1.478(4) .
C18 C19 1.384(4) .
C18 H18A 0.9500 .
C19 N1 1.324(3) .
C19 H19A 0.9500 .
C20 C24 1.389(4) .
C20 C21 1.390(4) .
C21 N3 1.340(3) .
C21 C22 1.487(5) .
C22 C23 1.635(10) .
C22 H22A 0.9900 .
C22 H22B 0.9900 .
C23 H23A 0.9800 .
C23 H23B 0.9800 .
C23 H23C 0.9800 .
C24 N2 1.339(3) .
C24 C25 1.510(5) .
C25 C26 1.473(7) .
C25 H25A 0.9900 .
C25 H25B 0.9900 .
C26 H26A 0.9800 .
C26 H26B 0.9800 .
C26 H26C 0.9800 .
C27 O9 1.251(3) .
C27 O8 1.272(3) .
C27 C28 1.507(3) .
C28 C29 1.379(4) .
C28 C33 1.385(4) .
C29 C30 1.378(4) .
C29 H29A 0.9500 .
C30 C31 1.375(4) .
C30 H30A 0.9500 .
C31 C32 1.365(4) .
C31 O7 1.391(3) .
C32 C33 1.396(4) .
C32 H32A 0.9500 .
C33 H33A 0.9500 .
C34 C35 1.377(4) .
C34 C39 1.378(4) .
C34 O7 1.393(3) .
C35 C36 1.383(4) .
C35 H35A 0.9500 .
C36 C37 1.381(3) .
C36 H36A 0.9500 .
C37 C38 1.390(4) .
C37 C40 1.500(3) .
C38 C39 1.389(4) .
C38 H38A 0.9500 .
C39 H39A 0.9500 .
C40 O10 1.255(3) .
C40 O11 1.267(3) .
N2 N3 1.356(3) .
N2 Zn2 1.9989(19) 3_646
N3 Zn1 1.994(2) 3_646
O5 Zn3 2.0358(17) 5_666
O6 Zn1 1.9770(16) 5_666
O8 Zn1 1.9301(16) 5_667
O10 Zn4 2.2394(15) 2_564
O11 Zn2 1.9392(16) 2_564

loop_
_platon_squeeze_void_nr
_platon_squeeze_void_average_x
_platon_squeeze_void_average_y
_platon_squeeze_void_average_z
_platon_squeeze_void_volume
_platon_squeeze_void_count_electrons
1 0.000 0.000 0.500 626.0 22.7
2 0.000 0.500 0.000 626.1 23.0
3 0.500 0.000 0.000 626.1 22.0
4 0.500 0.500 0.500 626.1 22.5
